data_2208344
loop_
_publ_author_name
'Yan-Wei Song'
'Zhan Yu'
'Qian-Feng Zhang'

_publ_section_title
;
 Tetraethylammonium
 dichlorotris(2,6-dimethylphenylsulfanyl-\k<i>S</i>)ruthenium
 dichloromethane solvate
;
_journal_coeditor_code HG6298
_journal_issue 3
_journal_name_full 'Acta Crystallographica Section E'
_journal_page_first m454
_journal_page_last m456
_journal_paper_doi 10.1107/S1600536806003928
_journal_volume 62
_journal_year 2006
_chemical_formula_iupac '(C8 H20 N) [Ru (C8 H9 S)3 Cl2], C H2 Cl2'
_chemical_formula_moiety 'C24 H27 Cl2 Ru S3, C8 H20 N, C H2 Cl2'
_chemical_formula_sum 'C33 H49 Cl4 N Ru S3'
_chemical_formula_weight 798.78
_chemical_name_systematic
;
Tetraethylammonium dichlorotris(2,6-dimethylphenylsulfanyl-\kS)ruthenium
dichloromethane solvate
;
_space_group_IT_number 14
_symmetry_cell_setting monoclinic
_symmetry_space_group_name_Hall '-P 2ybc'
_symmetry_space_group_name_H-M 'P 1 21/c 1'
_atom_sites_solution_hydrogens geom
_atom_sites_solution_primary direct
_atom_sites_solution_secondary difmap
_audit_creation_method SHELXL-97
_cell_angle_alpha 90.00
_cell_angle_beta 92.162(18)
_cell_angle_gamma 90.00
_cell_formula_units_Z 4
_cell_length_a 13.9279(10)
_cell_length_b 12.4525(16)
_cell_length_c 21.2361(13)
_cell_measurement_reflns_used 4257
_cell_measurement_temperature 293(2)
_cell_measurement_theta_max 25.03
_cell_measurement_theta_min 2.30
_cell_volume 3680.5(6)
_computing_cell_refinement SMART
_computing_data_collection 'SMART (Bruker, 1998)'
_computing_data_reduction 'SAINT-Plus (Bruker, 1998)'
_computing_molecular_graphics 'SHELXTL (Sheldrick, 1997b)'
_computing_publication_material SHELXTL
_computing_structure_refinement 'SHELXL97 (Sheldrick, 1997a)'
_computing_structure_solution 'SHELXS97 (Sheldrick, 1997a)'
_diffrn_ambient_temperature 293(2)
_diffrn_measured_fraction_theta_full 0.984
_diffrn_measured_fraction_theta_max 0.984
_diffrn_measurement_device_type 'Bruker SMART CCD area-detector'
_diffrn_measurement_method '\f \nd \w'
_diffrn_radiation_monochromator graphite
_diffrn_radiation_source 'fine-focus sealed tube'
_diffrn_radiation_type MoK\a
_diffrn_radiation_wavelength 0.71073
_diffrn_reflns_av_R_equivalents 0.0672
_diffrn_reflns_av_sigmaI/netI 0.0948
_diffrn_reflns_limit_h_max 7
_diffrn_reflns_limit_h_min -17
_diffrn_reflns_limit_k_max 16
_diffrn_reflns_limit_k_min -15
_diffrn_reflns_limit_l_max 28
_diffrn_reflns_limit_l_min -28
_diffrn_reflns_number 21935
_diffrn_reflns_theta_full 28.34
_diffrn_reflns_theta_max 28.34
_diffrn_reflns_theta_min 1.46
_diffrn_standards_decay_% 0
_diffrn_standards_number 0
_exptl_absorpt_coefficient_mu 0.910
_exptl_absorpt_correction_T_max 0.931
_exptl_absorpt_correction_T_min 0.744
_exptl_absorpt_correction_type multi-scan
_exptl_absorpt_process_details '(SADABS; Sheldrick, 1996)'
_exptl_crystal_colour black
_exptl_crystal_density_diffrn 1.442
_exptl_crystal_density_method 'not measured'
_exptl_crystal_description needle
_exptl_crystal_F_000 1656
_exptl_crystal_size_max 0.32
_exptl_crystal_size_mid 0.10
_exptl_crystal_size_min 0.08
_refine_diff_density_max 0.798
_refine_diff_density_min -0.925
_refine_ls_extinction_method none
_refine_ls_goodness_of_fit_ref 0.973
_refine_ls_hydrogen_treatment constr
_refine_ls_matrix_type full
_refine_ls_number_parameters 389
_refine_ls_number_reflns 8661
_refine_ls_number_restraints 0
_refine_ls_restrained_S_all 0.973
_refine_ls_R_factor_all 0.0623
_refine_ls_R_factor_gt 0.0487
_refine_ls_shift/su_max 0.000
_refine_ls_shift/su_mean 0.000
_refine_ls_structure_factor_coef Fsqd
_refine_ls_weighting_details 'calc w=1/[\s^2^(Fo^2^)+(0.0138P)^2^] where P=(Fo^2^+2Fc^2^)/3'
_refine_ls_weighting_scheme calc
_refine_ls_wR_factor_gt 0.0666
_refine_ls_wR_factor_ref 0.0843
_reflns_number_gt 3727
_reflns_number_total 8661
_reflns_threshold_expression I>2\s(I)
_cod_data_source_file hg6298.cif
_cod_data_source_block I
_cod_depositor_comments
;
The following automatic conversions were performed:
'_symmetry_cell_setting' value 'Monoclinic' changed to 'monoclinic'
according to '/home/saulius/struct/CIF-dictionaries/cif_core.dic'
dictionary named 'cif_core.dic' version 2.4.1 from 2010-06-29.

Automatic conversion script
Id: cif_fix_enum 1527 2010-12-29 10:47:43Z saulius 

The following automatic conversions were performed:

'_symmetry_cell_setting' value 'Monoclinic' changed to 'monoclinic'
according to /home/saulius/struct/CIF-dictionaries/cif_core.dic
dictionary named 'cif_core.dic' version 2.4.1 from 2010-06-29.

Automatic conversion script
Id: cif_fix_values 1715 2011-07-08 13:25:40Z adriana 
;
_cod_original_sg_symbol_H-M 'P 21/c'
_cod_database_code 2208344
_cod_database_fobs_code 2208344

loop_
_symmetry_equiv_pos_as_xyz
'x, y, z'
'-x, y+1/2, -z+1/2'
'-x, -y, -z'
'x, -y-1/2, z-1/2'

loop_
_atom_site_label
_atom_site_fract_x
_atom_site_fract_y
_atom_site_fract_z
_atom_site_U_iso_or_equiv
_atom_site_adp_type
_atom_site_calc_flag
_atom_site_refinement_flags
_atom_site_occupancy
_atom_site_type_symbol
Ru1 0.30430(3) 0.22738(3) 0.866613(19) 0.01936(11) Uani d . 1 Ru
S1 0.19289(10) 0.19527(9) 0.79250(6) 0.0260(4) Uani d . 1 S
S2 0.26283(9) 0.22057(9) 0.96507(6) 0.0224(3) Uani d . 1 S
S3 0.45764(10) 0.24627(8) 0.84773(6) 0.0227(3) Uani d . 1 S
Cl1 0.33709(10) 0.04018(8) 0.86172(6) 0.0275(4) Uani d . 1 Cl
Cl2 0.27633(9) 0.41603(8) 0.87194(6) 0.0241(3) Uani d . 1 Cl
Cl3 0.19146(12) 0.60344(10) 0.03092(7) 0.0469(5) Uani d . 1 Cl
Cl4 0.07514(12) 0.41416(11) 0.05528(8) 0.0562(5) Uani d . 1 Cl
N1 0.2466(3) 0.7378(3) 0.79831(18) 0.0191(10) Uani d . 1 N
C11 0.1254(4) 0.3092(4) 0.7649(2) 0.0232(13) Uani d . 1 C
C12 0.0584(4) 0.3592(4) 0.8035(3) 0.0294(14) Uani d . 1 C
C13 0.0068(4) 0.4457(4) 0.7795(3) 0.0320(15) Uani d . 1 C
H13 -0.0365 0.4806 0.8048 0.038 Uiso calc R 1 H
C14 0.0184(4) 0.4810(4) 0.7190(3) 0.0388(16) Uani d . 1 C
H14 -0.0161 0.5401 0.7038 0.047 Uiso calc R 1 H
C15 0.0809(4) 0.4289(4) 0.6811(3) 0.0365(16) Uani d . 1 C
H15 0.0861 0.4514 0.6396 0.044 Uiso calc R 1 H
C16 0.1370(4) 0.3428(4) 0.7034(3) 0.0272(14) Uani d . 1 C
C17 0.0376(4) 0.3166(4) 0.8679(2) 0.0365(16) Uani d . 1 C
H17A -0.0097 0.3613 0.8867 0.055 Uiso calc R 1 H
H17B 0.0955 0.3169 0.8939 0.055 Uiso calc R 1 H
H17C 0.0135 0.2446 0.8642 0.055 Uiso calc R 1 H
C18 0.2033(4) 0.2883(4) 0.6592(2) 0.0391(16) Uani d . 1 C
H18A 0.2685 0.2964 0.6747 0.059 Uiso calc R 1 H
H18B 0.1961 0.3203 0.6182 0.059 Uiso calc R 1 H
H18C 0.1875 0.2133 0.6564 0.059 Uiso calc R 1 H
C21 0.2655(4) 0.0876(3) 0.9965(2) 0.0189(13) Uani d . 1 C
C22 0.1819(4) 0.0233(4) 0.9881(2) 0.0236(13) Uani d . 1 C
C23 0.1844(4) -0.0779(4) 1.0165(2) 0.0312(15) Uani d . 1 C
H23 0.1309 -0.1224 1.0121 0.037 Uiso calc R 1 H
C24 0.2636(4) -0.1133(4) 1.0507(2) 0.0269(14) Uani d . 1 C
H24 0.2626 -0.1804 1.0698 0.032 Uiso calc R 1 H
C25 0.3443(4) -0.0507(4) 1.0570(2) 0.0287(14) Uani d . 1 C
H25 0.3978 -0.0763 1.0799 0.034 Uiso calc R 1 H
C26 0.3473(4) 0.0514(3) 1.0293(2) 0.0204(13) Uani d . 1 C
C27 0.0965(4) 0.0596(4) 0.9492(2) 0.0344(15) Uani d . 1 C
H27A 0.0728 0.1257 0.9658 0.052 Uiso calc R 1 H
H27B 0.0471 0.0059 0.9502 0.052 Uiso calc R 1 H
H27C 0.1146 0.0704 0.9065 0.052 Uiso calc R 1 H
C28 0.4351(4) 0.1176(4) 1.0360(2) 0.0317(15) Uani d . 1 C
H28A 0.4551 0.1386 0.9950 0.048 Uiso calc R 1 H
H28B 0.4853 0.0767 1.0569 0.048 Uiso calc R 1 H
H28C 0.4221 0.1805 1.0603 0.048 Uiso calc R 1 H
C31 0.4976(3) 0.3822(3) 0.8446(2) 0.0186(12) Uani d . 1 C
C32 0.5367(4) 0.4302(3) 0.8990(2) 0.0232(13) Uani d . 1 C
C33 0.5748(3) 0.5325(4) 0.8943(2) 0.0248(13) Uani d . 1 C
H33 0.6009 0.5658 0.9302 0.030 Uiso calc R 1 H
C34 0.5749(4) 0.5856(4) 0.8376(2) 0.0236(13) Uani d . 1 C
H34 0.6013 0.6541 0.8353 0.028 Uiso calc R 1 H
C35 0.5362(3) 0.5376(4) 0.7844(3) 0.0250(14) Uani d . 1 C
H35 0.5370 0.5741 0.7463 0.030 Uiso calc R 1 H
C36 0.4955(4) 0.4353(4) 0.7860(2) 0.0226(13) Uani d . 1 C
C37 0.5383(4) 0.3734(3) 0.9611(2) 0.0308(15) Uani d . 1 C
H37A 0.4736 0.3584 0.9726 0.046 Uiso calc R 1 H
H37B 0.5690 0.4181 0.9927 0.046 Uiso calc R 1 H
H37C 0.5731 0.3072 0.9579 0.046 Uiso calc R 1 H
C38 0.4507(4) 0.3854(3) 0.7278(2) 0.0280(14) Uani d . 1 C
H38A 0.4796 0.3166 0.7208 0.042 Uiso calc R 1 H
H38B 0.4607 0.4312 0.6923 0.042 Uiso calc R 1 H
H38C 0.3830 0.3764 0.7330 0.042 Uiso calc R 1 H
C41 0.1657(4) 0.7959(3) 0.8279(2) 0.0254(14) Uani d . 1 C
H41A 0.1234 0.8240 0.7945 0.031 Uiso calc R 1 H
H41B 0.1921 0.8567 0.8512 0.031 Uiso calc R 1 H
C42 0.1057(4) 0.7297(4) 0.8722(2) 0.0372(15) Uani d . 1 C
H42A 0.0706 0.6761 0.8484 0.056 Uiso calc R 1 H
H42B 0.0615 0.7759 0.8928 0.056 Uiso calc R 1 H
H42C 0.1473 0.6955 0.9032 0.056 Uiso calc R 1 H
C43 0.2070(4) 0.6484(3) 0.7568(2) 0.0298(14) Uani d . 1 C
H43A 0.1580 0.6781 0.7282 0.036 Uiso calc R 1 H
H43B 0.1761 0.5961 0.7832 0.036 Uiso calc R 1 H
C44 0.2808(4) 0.5911(4) 0.7185(2) 0.0368(16) Uani d . 1 C
H44A 0.3095 0.6412 0.6905 0.055 Uiso calc R 1 H
H44B 0.2501 0.5346 0.6945 0.055 Uiso calc R 1 H
H44C 0.3297 0.5610 0.7463 0.055 Uiso calc R 1 H
C45 0.3134(4) 0.6896(3) 0.8474(2) 0.0258(14) Uani d . 1 C
H45A 0.3667 0.6573 0.8263 0.031 Uiso calc R 1 H
H45B 0.2795 0.6322 0.8680 0.031 Uiso calc R 1 H
C46 0.3540(4) 0.7642(4) 0.8978(2) 0.0307(13) Uani d . 1 C
H46A 0.3905 0.8199 0.8785 0.046 Uiso calc R 1 H
H46B 0.3950 0.7245 0.9267 0.046 Uiso calc R 1 H
H46C 0.3024 0.7957 0.9201 0.046 Uiso calc R 1 H
C47 0.3016(4) 0.8170(3) 0.7599(2) 0.0257(14) Uani d . 1 C
H47A 0.3574 0.7808 0.7440 0.031 Uiso calc R 1 H
H47B 0.3247 0.8740 0.7876 0.031 Uiso calc R 1 H
C48 0.2465(4) 0.8670(4) 0.7050(2) 0.0380(16) Uani d . 1 C
H48A 0.2147 0.8118 0.6805 0.057 Uiso calc R 1 H
H48B 0.2902 0.9051 0.6791 0.057 Uiso calc R 1 H
H48C 0.1996 0.9161 0.7203 0.057 Uiso calc R 1 H
C51 0.1599(5) 0.4737(4) 0.0093(3) 0.071(3) Uani d . 1 C
H51A 0.1354 0.4745 -0.0340 0.086 Uiso calc R 1 H
H51B 0.2174 0.4296 0.0110 0.086 Uiso calc R 1 H

loop_
_atom_site_aniso_label
_atom_site_aniso_U_11
_atom_site_aniso_U_22
_atom_site_aniso_U_33
_atom_site_aniso_U_12
_atom_site_aniso_U_13
_atom_site_aniso_U_23
Ru1 0.0272(3) 0.01007(18) 0.0212(2) -0.0004(2) 0.0071(2) 0.00033(19)
S1 0.0346(10) 0.0169(7) 0.0266(8) -0.0037(6) 0.0037(7) -0.0010(5)
S2 0.0297(9) 0.0146(6) 0.0235(7) -0.0007(6) 0.0084(6) 0.0001(6)
S3 0.0303(9) 0.0099(7) 0.0286(8) 0.0008(5) 0.0093(7) -0.0005(5)
Cl1 0.0436(10) 0.0111(6) 0.0288(8) -0.0001(6) 0.0137(7) 0.0001(5)
Cl2 0.0280(9) 0.0113(6) 0.0337(8) 0.0012(5) 0.0092(7) 0.0006(5)
Cl3 0.0601(13) 0.0329(8) 0.0479(11) -0.0083(8) 0.0028(9) -0.0097(7)
Cl4 0.0613(13) 0.0410(9) 0.0684(13) 0.0044(9) 0.0298(11) 0.0197(8)
N1 0.021(3) 0.011(2) 0.026(2) -0.0015(19) 0.003(2) 0.0016(18)
C11 0.020(4) 0.025(3) 0.024(3) -0.007(2) -0.010(3) 0.001(2)
C12 0.021(4) 0.027(3) 0.040(4) -0.004(3) -0.005(3) 0.001(3)
C13 0.023(4) 0.025(3) 0.048(4) -0.004(3) -0.002(3) -0.003(3)
C14 0.032(4) 0.023(3) 0.060(5) -0.008(3) -0.015(4) 0.005(3)
C15 0.037(4) 0.037(3) 0.034(4) -0.014(3) -0.013(3) 0.011(3)
C16 0.029(4) 0.023(3) 0.029(3) -0.011(3) -0.011(3) -0.002(2)
C17 0.042(4) 0.032(3) 0.037(4) 0.007(3) 0.011(3) 0.002(3)
C18 0.047(4) 0.042(3) 0.028(3) -0.013(3) -0.003(3) 0.002(3)
C21 0.026(4) 0.013(2) 0.018(3) -0.001(2) 0.012(3) -0.003(2)
C22 0.028(4) 0.023(3) 0.021(3) -0.006(3) 0.008(3) 0.001(2)
C23 0.044(4) 0.020(3) 0.031(4) -0.015(3) 0.017(3) -0.003(3)
C24 0.044(4) 0.014(3) 0.023(3) -0.004(3) 0.004(3) 0.002(2)
C25 0.043(4) 0.018(3) 0.026(3) 0.005(3) 0.008(3) 0.003(2)
C26 0.029(4) 0.016(3) 0.017(3) 0.002(2) 0.008(3) 0.000(2)
C27 0.031(4) 0.038(3) 0.034(4) -0.017(3) 0.001(3) 0.009(3)
C28 0.031(4) 0.026(3) 0.038(4) -0.005(3) -0.001(3) 0.000(3)
C31 0.017(3) 0.011(2) 0.029(3) 0.000(2) 0.006(3) 0.000(2)
C32 0.032(4) 0.014(2) 0.024(3) 0.003(2) 0.013(3) 0.003(2)
C33 0.026(4) 0.022(3) 0.027(3) -0.002(2) 0.007(3) -0.004(2)
C34 0.026(4) 0.012(2) 0.032(4) -0.006(2) 0.005(3) -0.002(2)
C35 0.019(3) 0.022(3) 0.035(4) -0.003(3) 0.013(3) 0.011(3)
C36 0.020(3) 0.019(3) 0.029(3) 0.005(2) 0.007(3) -0.002(2)
C37 0.048(4) 0.022(3) 0.022(3) 0.004(3) 0.000(3) 0.000(2)
C38 0.033(4) 0.021(3) 0.030(3) -0.001(3) 0.006(3) 0.005(2)
C41 0.027(4) 0.021(3) 0.029(3) 0.009(2) 0.008(3) 0.001(2)
C42 0.031(4) 0.041(3) 0.041(4) 0.001(3) 0.017(3) 0.007(3)
C43 0.030(4) 0.023(3) 0.036(4) -0.009(3) -0.003(3) -0.003(2)
C44 0.045(4) 0.029(3) 0.037(4) -0.006(3) 0.007(3) -0.015(3)
C45 0.023(4) 0.015(2) 0.039(4) 0.005(2) 0.009(3) 0.005(2)
C46 0.036(4) 0.029(3) 0.027(3) -0.002(3) -0.004(3) 0.003(3)
C47 0.027(4) 0.021(3) 0.030(3) -0.003(2) 0.009(3) 0.000(2)
C48 0.036(4) 0.044(3) 0.034(4) 0.000(3) 0.005(3) 0.022(3)
C51 0.084(6) 0.036(4) 0.099(6) -0.014(4) 0.064(5) -0.017(4)

loop_
_atom_type_symbol
_atom_type_description
_atom_type_scat_dispersion_real
_atom_type_scat_dispersion_imag
_atom_type_scat_source
C C 0.0033 0.0016 'International Tables Vol C Tables 4.2.6.8 and 6.1.1.4'
H H 0.0000 0.0000 'International Tables Vol C Tables 4.2.6.8 and 6.1.1.4'
N N 0.0061 0.0033 'International Tables Vol C Tables 4.2.6.8 and 6.1.1.4'
S S 0.1246 0.1234 'International Tables Vol C Tables 4.2.6.8 and 6.1.1.4'
Cl Cl 0.1484 0.1585 'International Tables Vol C Tables 4.2.6.8 and 6.1.1.4'
Ru Ru -1.2594 0.8363 'International Tables Vol C Tables 4.2.6.8 and 6.1.1.4'

loop_
_geom_angle_atom_site_label_1
_geom_angle_atom_site_label_2
_geom_angle_atom_site_label_3
_geom_angle
_geom_angle_publ_flag
S2 Ru1 S3 118.07(6) yes
S2 Ru1 S1 118.05(7) yes
S3 Ru1 S1 123.45(6) yes
S2 Ru1 Cl1 93.54(5) yes
S3 Ru1 Cl1 84.70(5) yes
S1 Ru1 Cl1 85.54(5) yes
S2 Ru1 Cl2 86.76(4) yes
S3 Ru1 Cl2 93.71(5) yes
S1 Ru1 Cl2 95.78(5) yes
Cl1 Ru1 Cl2 178.33(5) yes
C11 S1 Ru1 115.95(17) ?
C21 S2 Ru1 112.97(15) ?
C31 S3 Ru1 114.52(16) ?
C45 N1 C41 111.0(4) ?
C45 N1 C47 109.0(4) ?
C41 N1 C47 108.5(3) ?
C45 N1 C43 108.4(4) ?
C41 N1 C43 109.6(4) ?
C47 N1 C43 110.4(4) ?
C16 C11 C12 121.2(5) ?
C16 C11 S1 118.0(4) ?
C12 C11 S1 120.7(4) ?
C13 C12 C11 118.4(5) ?
C13 C12 C17 119.6(5) ?
C11 C12 C17 121.8(5) ?
C14 C13 C12 121.1(5) ?
C14 C13 H13 119.4 ?
C12 C13 H13 119.4 ?
C15 C14 C13 119.9(6) ?
C15 C14 H14 120.1 ?
C13 C14 H14 120.1 ?
C14 C15 C16 121.5(5) ?
C14 C15 H15 119.3 ?
C16 C15 H15 119.3 ?
C11 C16 C15 117.8(5) ?
C11 C16 C18 123.3(5) ?
C15 C16 C18 118.9(5) ?
C12 C17 H17A 109.5 ?
C12 C17 H17B 109.5 ?
H17A C17 H17B 109.5 ?
C12 C17 H17C 109.5 ?
H17A C17 H17C 109.5 ?
H17B C17 H17C 109.5 ?
C16 C18 H18A 109.5 ?
C16 C18 H18B 109.5 ?
H18A C18 H18B 109.5 ?
C16 C18 H18C 109.5 ?
H18A C18 H18C 109.5 ?
H18B C18 H18C 109.5 ?
C26 C21 C22 122.2(4) ?
C26 C21 S2 119.6(4) ?
C22 C21 S2 118.1(4) ?
C23 C22 C21 116.6(5) ?
C23 C22 C27 121.2(5) ?
C21 C22 C27 122.1(4) ?
C24 C23 C22 121.6(5) ?
C24 C23 H23 119.2 ?
C22 C23 H23 119.2 ?
C25 C24 C23 120.7(5) ?
C25 C24 H24 119.7 ?
C23 C24 H24 119.7 ?
C24 C25 C26 120.8(5) ?
C24 C25 H25 119.6 ?
C26 C25 H25 119.6 ?
C21 C26 C25 117.9(5) ?
C21 C26 C28 121.8(4) ?
C25 C26 C28 120.2(5) ?
C22 C27 H27A 109.5 ?
C22 C27 H27B 109.5 ?
H27A C27 H27B 109.5 ?
C22 C27 H27C 109.5 ?
H27A C27 H27C 109.5 ?
H27B C27 H27C 109.5 ?
C26 C28 H28A 109.5 ?
C26 C28 H28B 109.5 ?
H28A C28 H28B 109.5 ?
C26 C28 H28C 109.5 ?
H28A C28 H28C 109.5 ?
H28B C28 H28C 109.5 ?
C32 C31 C36 121.7(4) ?
C32 C31 S3 119.3(4) ?
C36 C31 S3 118.9(4) ?
C33 C32 C31 118.3(4) ?
C33 C32 C37 120.4(5) ?
C31 C32 C37 121.3(4) ?
C34 C33 C32 121.3(5) ?
C34 C33 H33 119.3 ?
C32 C33 H33 119.3 ?
C35 C34 C33 119.9(5) ?
C35 C34 H34 120.1 ?
C33 C34 H34 120.1 ?
C34 C35 C36 121.8(5) ?
C34 C35 H35 119.1 ?
C36 C35 H35 119.1 ?
C35 C36 C31 117.1(5) ?
C35 C36 C38 121.1(5) ?
C31 C36 C38 121.9(4) ?
C32 C37 H37A 109.5 ?
C32 C37 H37B 109.5 ?
H37A C37 H37B 109.5 ?
C32 C37 H37C 109.5 ?
H37A C37 H37C 109.5 ?
H37B C37 H37C 109.5 ?
C36 C38 H38A 109.5 ?
C36 C38 H38B 109.5 ?
H38A C38 H38B 109.5 ?
C36 C38 H38C 109.5 ?
H38A C38 H38C 109.5 ?
H38B C38 H38C 109.5 ?
N1 C41 C42 115.9(4) ?
N1 C41 H41A 108.3 ?
C42 C41 H41A 108.3 ?
N1 C41 H41B 108.3 ?
C42 C41 H41B 108.3 ?
H41A C41 H41B 107.4 ?
C41 C42 H42A 109.5 ?
C41 C42 H42B 109.5 ?
H42A C42 H42B 109.5 ?
C41 C42 H42C 109.5 ?
H42A C42 H42C 109.5 ?
H42B C42 H42C 109.5 ?
N1 C43 C44 114.8(4) ?
N1 C43 H43A 108.6 ?
C44 C43 H43A 108.6 ?
N1 C43 H43B 108.6 ?
C44 C43 H43B 108.6 ?
H43A C43 H43B 107.5 ?
C43 C44 H44A 109.5 ?
C43 C44 H44B 109.5 ?
H44A C44 H44B 109.5 ?
C43 C44 H44C 109.5 ?
H44A C44 H44C 109.5 ?
H44B C44 H44C 109.5 ?
N1 C45 C46 116.9(4) ?
N1 C45 H45A 108.1 ?
C46 C45 H45A 108.1 ?
N1 C45 H45B 108.1 ?
C46 C45 H45B 108.1 ?
H45A C45 H45B 107.3 ?
C45 C46 H46A 109.5 ?
C45 C46 H46B 109.5 ?
H46A C46 H46B 109.5 ?
C45 C46 H46C 109.5 ?
H46A C46 H46C 109.5 ?
H46B C46 H46C 109.5 ?
N1 C47 C48 115.8(4) ?
N1 C47 H47A 108.3 ?
C48 C47 H47A 108.3 ?
N1 C47 H47B 108.3 ?
C48 C47 H47B 108.3 ?
H47A C47 H47B 107.4 ?
C47 C48 H48A 109.5 ?
C47 C48 H48B 109.5 ?
H48A C48 H48B 109.5 ?
C47 C48 H48C 109.5 ?
H48A C48 H48C 109.5 ?
H48B C48 H48C 109.5 ?
Cl4 C51 Cl3 115.0(3) ?
Cl4 C51 H51A 108.5 ?
Cl3 C51 H51A 108.5 ?
Cl4 C51 H51B 108.5 ?
Cl3 C51 H51B 108.5 ?
H51A C51 H51B 107.5 ?

loop_
_geom_bond_atom_site_label_1
_geom_bond_atom_site_label_2
_geom_bond_distance
_geom_bond_publ_flag
Ru1 S2 2.1918(18) yes
Ru1 S3 2.201(2) yes
Ru1 S1 2.2046(19) yes
Ru1 Cl1 2.378(2) yes
Ru1 Cl2 2.385(2) yes
S1 C11 1.789(5) ?
S2 C21 1.785(5) ?
S3 C31 1.784(4) ?
Cl3 C51 1.732(5) ?
Cl4 C51 1.727(5) ?
N1 C45 1.496(6) ?
N1 C41 1.498(5) ?
N1 C47 1.507(5) ?
N1 C43 1.511(6) ?
C11 C16 1.387(6) ?
C11 C12 1.410(6) ?
C12 C13 1.382(7) ?
C12 C17 1.505(7) ?
C13 C14 1.373(7) ?
C13 H13 0.9300 ?
C14 C15 1.371(7) ?
C14 H14 0.9300 ?
C15 C16 1.399(7) ?
C15 H15 0.9300 ?
C16 C18 1.503(6) ?
C17 H17A 0.9600 ?
C17 H17B 0.9600 ?
C17 H17C 0.9600 ?
C18 H18A 0.9600 ?
C18 H18B 0.9600 ?
C18 H18C 0.9600 ?
C21 C26 1.388(7) ?
C21 C22 1.418(7) ?
C22 C23 1.397(6) ?
C22 C27 1.493(7) ?
C23 C24 1.370(7) ?
C23 H23 0.9300 ?
C24 C25 1.370(7) ?
C24 H24 0.9300 ?
C25 C26 1.401(6) ?
C25 H25 0.9300 ?
C26 C28 1.478(6) ?
C27 H27A 0.9600 ?
C27 H27B 0.9600 ?
C27 H27C 0.9600 ?
C28 H28A 0.9600 ?
C28 H28B 0.9600 ?
C28 H28C 0.9600 ?
C31 C32 1.394(7) ?
C31 C36 1.408(6) ?
C32 C33 1.385(6) ?
C32 C37 1.497(6) ?
C33 C34 1.373(6) ?
C33 H33 0.9300 ?
C34 C35 1.371(6) ?
C34 H34 0.9300 ?
C35 C36 1.395(6) ?
C35 H35 0.9300 ?
C36 C38 1.499(7) ?
C37 H37A 0.9600 ?
C37 H37B 0.9600 ?
C37 H37C 0.9600 ?
C38 H38A 0.9600 ?
C38 H38B 0.9600 ?
C38 H38C 0.9600 ?
C41 C42 1.522(6) ?
C41 H41A 0.9700 ?
C41 H41B 0.9700 ?
C42 H42A 0.9600 ?
C42 H42B 0.9600 ?
C42 H42C 0.9600 ?
C43 C44 1.514(6) ?
C43 H43A 0.9700 ?
C43 H43B 0.9700 ?
C44 H44A 0.9600 ?
C44 H44B 0.9600 ?
C44 H44C 0.9600 ?
C45 C46 1.511(6) ?
C45 H45A 0.9700 ?
C45 H45B 0.9700 ?
C46 H46A 0.9600 ?
C46 H46B 0.9600 ?
C46 H46C 0.9600 ?
C47 C48 1.507(7) ?
C47 H47A 0.9700 ?
C47 H47B 0.9700 ?
C48 H48A 0.9600 ?
C48 H48B 0.9600 ?
C48 H48C 0.9600 ?
C51 H51A 0.9700 ?
C51 H51B 0.9700 ?
